data_7233367
loop_
_publ_author_name
'Go\/ldyn, Mateusz'
'Larowska, Daria'
'Nowak, Weronika'
'Bartoszak-Adamska, El\.zbieta'

_publ_section_title
;
 Theobromine cocrystals with monohydroxybenzoic acids -- synthesis, X-ray
 structural analysis, solubility and thermal properties
;
_journal_issue 38
_journal_name_full CrystEngComm
_journal_page_first 5721
_journal_paper_doi 10.1039/C9CE01020C
_journal_volume 21
_journal_year 2019
_chemical_formula_moiety 'C7 H8 N4 O2, C7 H6 O3'
_chemical_formula_sum 'C14 H14 N4 O5'
_chemical_formula_weight 318.29
_chemical_name_systematic 'theobromine 3-hydroxybenzoic acid'
_space_group_crystal_system monoclinic
_space_group_IT_number 14
_space_group_name_Hall '-P 2ybc'
_space_group_name_H-M_alt 'P 1 21/c 1'
_symmetry_space_group_name_Hall '-P 2ybc'
_symmetry_space_group_name_H-M 'P 1 21/c 1'
_atom_sites_solution_hydrogens difmap
_atom_sites_solution_primary dual
_audit_creation_date 2019-06-17
_audit_creation_method
;
Olex2 1.2
(compiled 2018.05.29 svn.r3508 for OlexSys, GUI svn.r5506)
;
_audit_update_record
;
2019-06-18 deposited with the CCDC.    2019-08-09 downloaded from the CCDC.
;
_cell_angle_alpha 90
_cell_angle_beta 101.841(3)
_cell_angle_gamma 90
_cell_formula_units_Z 4
_cell_length_a 6.4812(2)
_cell_length_b 23.7503(7)
_cell_length_c 9.3288(3)
_cell_measurement_reflns_used 4115
_cell_measurement_temperature 149.95(10)
_cell_measurement_theta_max 74.1890
_cell_measurement_theta_min 3.7050
_cell_volume 1405.43(8)
_computing_cell_refinement 'CrysAlisPro 1.171.39.46 (Rigaku OD, 2018)'
_computing_data_collection 'CrysAlisPro 1.171.39.46 (Rigaku OD, 2018)'
_computing_data_reduction 'CrysAlisPro 1.171.39.46 (Rigaku OD, 2018)'
_computing_molecular_graphics 'Olex2 (Dolomanov et al., 2009)'
_computing_publication_material 'Olex2 (Dolomanov et al., 2009)'
_computing_structure_refinement 'ShelXL (Sheldrick, 2015)'
_computing_structure_solution 'ShelXT (Sheldrick, 2015)'
_diffrn_ambient_environment N~2~
_diffrn_ambient_temperature 150.0(1)
_diffrn_detector 'CCD plate'
_diffrn_detector_area_resol_mean 10.5357
_diffrn_detector_type Atlas
_diffrn_measured_fraction_theta_full 0.999
_diffrn_measured_fraction_theta_max 0.993
_diffrn_measurement_details
;
List of Runs (angles in degrees, time in seconds):

  # Type    Start    End  Width  t~exp~   \w     \q     \k     \f   Frames
#--------------------------------------------------------------------------
  1  \w      2.00  97.00   1.00    1.53    --   41.24-125.00 -90.00   95
  2  \w     13.00 113.00   1.00    1.53    --   41.24  57.00  30.00  100
  3  \w     17.00 116.00   1.00    1.53    --   41.24  37.00 -30.00   99
  4  \w     36.00  69.00   1.00    6.10    --  112.00 -30.00  30.00   33
  5  \w     79.00 158.00   1.00    6.10    --  112.00  77.00 -90.00   79
  6  \w     79.00 158.00   1.00    6.10    --  112.00 111.00 -60.00   79
  7  \w     36.00 113.00   1.00    6.10    --  112.00-111.00   0.00   77
  8  \w     36.00  69.00   1.00    6.10    --  112.00 -30.00-150.00   33
  9  \w     36.00 145.00   1.00    6.10    --  112.00 -77.00-150.00  109
 10  \w     36.00 107.00   1.00    6.10    --  112.00-111.00 -90.00   71
 11  \w     39.00  77.00   1.00    6.10    --  112.00 -45.00-120.00   38
 12  \w    105.00 157.00   1.00    6.10    --  112.00  61.00 -60.00   52
 13  \w     36.00 110.00   1.00    6.10    --  112.00-111.00-180.00   74
 14  \w     84.00 138.00   1.00    6.10    --  112.00  61.00  60.00   54
 15  \w     52.00 111.00   1.00    6.10    --  112.00-111.00 -60.00   59
 16  \w     77.00 128.00   1.00    6.10    --  112.00 179.00 -90.00   51
 17  \w     36.00  61.00   1.00    6.10    --  112.00 -30.00  60.00   25
;
_diffrn_measurement_device 'four-circle diffractometer'
_diffrn_measurement_device_type 'SuperNova, Single source at offset/far, Atlas'
_diffrn_measurement_method '\w scans'
_diffrn_orient_matrix_type 'CrysAlisPro convention (1999,Acta A55,543-557)'
_diffrn_orient_matrix_UB_11 -0.2423096000
_diffrn_orient_matrix_UB_12 0.0048978000
_diffrn_orient_matrix_UB_13 -0.0334964000
_diffrn_orient_matrix_UB_21 0.0180212000
_diffrn_orient_matrix_UB_22 0.0643034000
_diffrn_orient_matrix_UB_23 0.0206061000
_diffrn_orient_matrix_UB_31 -0.0000618000
_diffrn_orient_matrix_UB_32 0.0071033000
_diffrn_orient_matrix_UB_33 -0.1640421000
_diffrn_radiation_monochromator mirror
_diffrn_radiation_probe x-ray
_diffrn_radiation_type CuK\a
_diffrn_radiation_wavelength 1.54184
_diffrn_reflns_av_R_equivalents 0.0216
_diffrn_reflns_av_unetI/netI 0.0214
_diffrn_reflns_Laue_measured_fraction_full 0.999
_diffrn_reflns_Laue_measured_fraction_max 0.993
_diffrn_reflns_limit_h_max 8
_diffrn_reflns_limit_h_min -6
_diffrn_reflns_limit_k_max 29
_diffrn_reflns_limit_k_min -29
_diffrn_reflns_limit_l_max 10
_diffrn_reflns_limit_l_min -11
_diffrn_reflns_number 8758
_diffrn_reflns_point_group_measured_fraction_full 0.999
_diffrn_reflns_point_group_measured_fraction_max 0.993
_diffrn_reflns_theta_full 67.684
_diffrn_reflns_theta_max 76.006
_diffrn_reflns_theta_min 3.722
_diffrn_source 'micro-focus sealed X-ray tube'
_diffrn_source_type 'SuperNova (Cu) X-ray Source'
_exptl_absorpt_coefficient_mu 0.990
_exptl_absorpt_correction_T_max 1.00000
_exptl_absorpt_correction_T_min 0.88398
_exptl_absorpt_correction_type multi-scan
_exptl_absorpt_process_details
;
CrysAlisPro 1.171.39.46 (Rigaku Oxford Diffraction, 2018)
Empirical absorption correction using spherical harmonics,
 implemented in SCALE3 ABSPACK scaling algorithm.
;
_exptl_crystal_colour colourless
_exptl_crystal_colour_lustre clear
_exptl_crystal_colour_modifier light
_exptl_crystal_colour_primary colourless
_exptl_crystal_density_diffrn 1.504
_exptl_crystal_description block
_exptl_crystal_F_000 664
_exptl_crystal_preparation
'theobromine and 3-hydroxybenzoic acid in stoichometric ratio (1:1) was dissolved in ethanol-water solution'
_exptl_crystal_recrystallization_method 'Re-crystallisation from solvent: Ethanol-water'
_exptl_crystal_size_max 0.26
_exptl_crystal_size_mid 0.11
_exptl_crystal_size_min 0.09
_refine_diff_density_max 0.205
_refine_diff_density_min -0.202
_refine_diff_density_rms 0.042
_refine_ls_extinction_coef 0.0013(3)
_refine_ls_extinction_expression Fc^*^=kFc[1+0.001xFc^2^\l^3^/sin(2\q)]^-1/4^
_refine_ls_extinction_method 'SHELXL-2018/3 (Sheldrick 2018)'
_refine_ls_goodness_of_fit_ref 1.077
_refine_ls_hydrogen_treatment refall
_refine_ls_matrix_type full
_refine_ls_number_parameters 265
_refine_ls_number_reflns 2909
_refine_ls_number_restraints 0
_refine_ls_restrained_S_all 1.077
_refine_ls_R_factor_all 0.0430
_refine_ls_R_factor_gt 0.0377
_refine_ls_shift/su_max 0.001
_refine_ls_shift/su_mean 0.000
_refine_ls_structure_factor_coef Fsqd
_refine_ls_weighting_details 'w=1/[\s^2^(Fo^2^)+(0.0459P)^2^+0.5392P] where P=(Fo^2^+2Fc^2^)/3'
_refine_ls_weighting_scheme calc
_refine_ls_wR_factor_gt 0.0976
_refine_ls_wR_factor_ref 0.1016
_reflns_Friedel_coverage 0.000
_reflns_number_gt 2625
_reflns_number_total 2909
_reflns_threshold_expression 'I > 2\s(I)'
_cod_data_source_file c9ce01020c2.cif
_cod_data_source_block tb-k3hb-1-1-etoh-h20-5-5(3)-150k
_cod_depositor_comments 'Adding full bibliography for 7233366--7233368.cif.'
_cod_original_cell_volume 1405.44(8)
_cod_database_code 7233367
_shelx_shelxl_version_number 2018/3
_chemical_oxdiff_usercomment RT
_shelx_space_group_comment
;
The symmetry employed for this shelxl refinement is uniquely defined
by the following loop, which should always be used as a source of
symmetry information in preference to the above space-group names.
They are only intended as comments.
;
_reflns_odcompleteness_completeness 99.86
_reflns_odcompleteness_iscentric 1
_reflns_odcompleteness_theta 74.33
_olex2_refinement_description
;
;
_olex2_date_sample_data_collection 2018-11-28
_olex2_exptl_crystal_mounting_method 'crystal was mounted on loop by glue'
_olex2_submission_original_sample_id TB-3HBA
_olex2_submission_special_instructions 'No special instructions were received'
_oxdiff_exptl_absorpt_empirical_details
;
Empirical correction (ABSPACK) includes:
- Absorption correction using spherical harmonics
- Frame scaling
;
_oxdiff_exptl_absorpt_empirical_full_max 1.206
_oxdiff_exptl_absorpt_empirical_full_min 0.637

loop_
_space_group_symop_operation_xyz
'x, y, z'
'-x, y+1/2, -z+1/2'
'-x, -y, -z'
'x, -y-1/2, z-1/2'

loop_
_atom_site_label
_atom_site_type_symbol
_atom_site_fract_x
_atom_site_fract_y
_atom_site_fract_z
_atom_site_U_iso_or_equiv
_atom_site_adp_type
_atom_site_occupancy
_atom_site_site_symmetry_order
_atom_site_calc_flag
O4 O 1.39608(16) 0.44359(4) 0.58301(11) 0.0307(2) Uani 1 1 d
O2 O 0.31551(17) 0.38159(5) 0.19624(12) 0.0335(3) Uani 1 1 d
O5 O 1.10407(18) 0.54459(5) 0.17684(12) 0.0348(3) Uani 1 1 d
O3 O -0.3732(2) 0.36467(6) -0.15494(13) 0.0435(3) Uani 1 1 d
O1 O 0.32076(18) 0.31374(5) 0.36403(13) 0.0390(3) Uani 1 1 d
N1 N 1.24199(19) 0.49207(5) 0.37699(13) 0.0268(3) Uani 1 1 d
N2 N 0.89532(19) 0.47729(5) 0.24825(13) 0.0279(3) Uani 1 1 d
N4 N 0.70767(19) 0.40468(5) 0.35496(14) 0.0289(3) Uani 1 1 d
N3 N 0.97248(19) 0.37982(5) 0.53741(14) 0.0293(3) Uani 1 1 d
C11 C 1.0463(2) 0.42206(6) 0.45964(15) 0.0265(3) Uani 1 1 d
C10 C 0.8800(2) 0.43600(6) 0.34844(15) 0.0269(3) Uani 1 1 d
C9 C 1.0811(2) 0.50655(6) 0.26169(15) 0.0276(3) Uani 1 1 d
C1 C 0.0148(2) 0.32411(6) 0.17409(16) 0.0284(3) Uani 1 1 d
C8 C 1.2420(2) 0.45103(6) 0.48251(15) 0.0263(3) Uani 1 1 d
C2 C -0.0742(2) 0.35209(6) 0.04481(16) 0.0297(3) Uani 1 1 d
C13 C 0.7155(3) 0.49145(8) 0.12973(17) 0.0342(3) Uani 1 1 d
C6 C -0.0996(3) 0.28303(6) 0.23090(17) 0.0322(3) Uani 1 1 d
C3 C -0.2774(2) 0.33847(6) -0.02819(17) 0.0321(3) Uani 1 1 d
C12 C 0.7712(2) 0.37102(7) 0.47049(17) 0.0307(3) Uani 1 1 d
C5 C -0.3008(3) 0.26942(6) 0.15617(18) 0.0342(3) Uani 1 1 d
C4 C -0.3905(3) 0.29661(7) 0.02647(18) 0.0347(3) Uani 1 1 d
C7 C 0.2314(2) 0.33852(6) 0.25458(16) 0.0303(3) Uani 1 1 d
C14 C 1.0967(3) 0.34836(7) 0.66013(19) 0.0368(4) Uani 1 1 d
H2A H 0.004(3) 0.3811(8) 0.006(2) 0.035(5) Uiso 1 1 d
H12 H 0.686(3) 0.3431(8) 0.506(2) 0.034(5) Uiso 1 1 d
H5 H -0.381(3) 0.2400(9) 0.194(2) 0.039(5) Uiso 1 1 d
H6 H -0.034(3) 0.2643(9) 0.325(2) 0.040(5) Uiso 1 1 d
H4 H -0.534(3) 0.2885(8) -0.028(2) 0.036(5) Uiso 1 1 d
H14A H 1.002(4) 0.3302(11) 0.716(3) 0.066(7) Uiso 1 1 d
H1 H 1.364(3) 0.5134(9) 0.382(2) 0.044(5) Uiso 1 1 d
H3 H -0.301(4) 0.3946(12) -0.172(3) 0.071(8) Uiso 1 1 d
H14B H 1.191(5) 0.3717(12) 0.721(3) 0.076(8) Uiso 1 1 d
H13A H 0.632(5) 0.5184(14) 0.161(3) 0.086(9) Uiso 1 1 d
H13B H 0.767(4) 0.5043(12) 0.046(3) 0.078(8) Uiso 1 1 d
H14C H 1.177(5) 0.3190(13) 0.621(3) 0.084(9) Uiso 1 1 d
H2 H 0.457(4) 0.3885(11) 0.252(3) 0.071(8) Uiso 1 1 d
H13C H 0.636(5) 0.4580(15) 0.104(3) 0.095(10) Uiso 1 1 d

loop_
_atom_site_aniso_label
_atom_site_aniso_U_11
_atom_site_aniso_U_22
_atom_site_aniso_U_33
_atom_site_aniso_U_23
_atom_site_aniso_U_13
_atom_site_aniso_U_12
O4 0.0255(5) 0.0324(5) 0.0327(5) 0.0041(4) 0.0026(4) -0.0033(4)
O2 0.0285(5) 0.0334(6) 0.0370(6) 0.0014(4) 0.0027(4) -0.0043(4)
O5 0.0366(6) 0.0340(6) 0.0324(5) 0.0065(4) 0.0040(4) -0.0062(4)
O3 0.0393(7) 0.0445(7) 0.0407(6) 0.0084(5) -0.0058(5) -0.0105(5)
O1 0.0341(6) 0.0390(6) 0.0410(6) 0.0069(5) 0.0011(5) 0.0024(5)
N1 0.0248(6) 0.0264(6) 0.0292(6) 0.0006(5) 0.0055(5) -0.0029(5)
N2 0.0249(6) 0.0296(6) 0.0281(6) 0.0007(5) 0.0031(5) -0.0008(5)
N4 0.0255(6) 0.0294(6) 0.0322(6) -0.0020(5) 0.0066(5) -0.0030(5)
N3 0.0271(6) 0.0284(6) 0.0320(6) 0.0025(5) 0.0055(5) -0.0033(5)
C11 0.0270(7) 0.0245(6) 0.0286(7) -0.0004(5) 0.0074(5) -0.0017(5)
C10 0.0259(7) 0.0263(7) 0.0288(7) -0.0030(5) 0.0064(5) -0.0007(5)
C9 0.0289(7) 0.0281(7) 0.0260(7) -0.0010(5) 0.0060(5) -0.0011(5)
C1 0.0293(7) 0.0239(6) 0.0325(7) -0.0028(5) 0.0078(6) 0.0011(5)
C8 0.0256(7) 0.0252(6) 0.0285(7) -0.0016(5) 0.0067(5) -0.0001(5)
C2 0.0308(7) 0.0273(7) 0.0310(7) -0.0013(5) 0.0065(6) -0.0029(6)
C13 0.0314(8) 0.0397(8) 0.0287(7) 0.0024(6) -0.0007(6) -0.0007(7)
C6 0.0364(8) 0.0244(7) 0.0363(8) 0.0001(6) 0.0084(6) 0.0010(6)
C3 0.0324(8) 0.0291(7) 0.0335(7) -0.0009(6) 0.0038(6) -0.0015(6)
C12 0.0267(7) 0.0310(7) 0.0347(7) -0.0001(6) 0.0070(6) -0.0045(6)
C5 0.0360(8) 0.0258(7) 0.0430(8) -0.0003(6) 0.0132(7) -0.0029(6)
C4 0.0304(8) 0.0314(7) 0.0417(8) -0.0041(6) 0.0057(6) -0.0048(6)
C7 0.0303(7) 0.0278(7) 0.0332(7) -0.0028(6) 0.0076(6) 0.0029(6)
C14 0.0349(8) 0.0359(8) 0.0374(8) 0.0098(7) 0.0024(7) -0.0028(7)

loop_
_atom_type_symbol
_atom_type_description
_atom_type_scat_dispersion_real
_atom_type_scat_dispersion_imag
_atom_type_scat_source
C C 0.0181 0.0091 'International Tables Vol C Tables 4.2.6.8 and 6.1.1.4'
H H 0.0000 0.0000 'International Tables Vol C Tables 4.2.6.8 and 6.1.1.4'
N N 0.0311 0.0180 'International Tables Vol C Tables 4.2.6.8 and 6.1.1.4'
O O 0.0492 0.0322 'International Tables Vol C Tables 4.2.6.8 and 6.1.1.4'

loop_
_geom_angle_atom_site_label_1
_geom_angle_atom_site_label_2
_geom_angle_atom_site_label_3
_geom_angle
C7 O2 H2 109.3(16)
C3 O3 H3 111.2(17)
C9 N1 C8 128.28(12)
C9 N1 H1 113.8(13)
C8 N1 H1 117.9(13)
C10 N2 C9 118.95(12)
C10 N2 C13 121.22(13)
C9 N2 C13 119.82(13)
C12 N4 C10 104.15(12)
C11 N3 C14 126.05(13)
C12 N3 C11 106.11(12)
C12 N3 C14 127.66(13)
N3 C11 C8 131.96(13)
C10 C11 N3 105.61(12)
C10 C11 C8 122.33(13)
N2 C10 C11 122.07(13)
N4 C10 N2 126.80(13)
N4 C10 C11 111.12(13)
O5 C9 N1 120.88(13)
O5 C9 N2 122.16(13)
N2 C9 N1 116.95(12)
C2 C1 C6 120.30(14)
C2 C1 C7 120.43(13)
C6 C1 C7 119.26(14)
O4 C8 N1 121.49(13)
O4 C8 C11 127.11(13)
N1 C8 C11 111.37(12)
C1 C2 H2A 120.6(11)
C3 C2 C1 119.66(14)
C3 C2 H2A 119.8(11)
N2 C13 H13A 110.4(18)
N2 C13 H13B 109.5(17)
N2 C13 H13C 107.7(19)
H13A C13 H13B 111(2)
H13A C13 H13C 110(3)
H13B C13 H13C 109(2)
C1 C6 H6 118.8(12)
C5 C6 C1 119.41(14)
C5 C6 H6 121.8(12)
O3 C3 C2 122.26(14)
O3 C3 C4 117.52(14)
C2 C3 C4 120.22(15)
N4 C12 N3 113.01(13)
N4 C12 H12 125.8(11)
N3 C12 H12 121.2(11)
C6 C5 C4 120.84(15)
C6 C5 H5 120.0(11)
C4 C5 H5 119.2(11)
C3 C4 H4 117.7(11)
C5 C4 C3 119.54(15)
C5 C4 H4 122.8(11)
O2 C7 C1 113.21(13)
O1 C7 O2 123.50(14)
O1 C7 C1 123.28(14)
N3 C14 H14A 109.7(15)
N3 C14 H14B 111.3(17)
N3 C14 H14C 108.7(17)
H14A C14 H14B 110(2)
H14A C14 H14C 109(2)
H14B C14 H14C 108(2)

loop_
_geom_bond_atom_site_label_1
_geom_bond_atom_site_label_2
_geom_bond_distance
O4 C8 1.2343(18)
O2 C7 1.3271(19)
O2 H2 0.97(3)
O5 C9 1.2301(18)
O3 C3 1.3673(19)
O3 H3 0.88(3)
O1 C7 1.2171(19)
N1 C9 1.3791(19)
N1 C8 1.3854(18)
N1 H1 0.93(2)
N2 C10 1.3724(19)
N2 C9 1.3738(19)
N2 C13 1.4712(19)
N4 C10 1.3536(19)
N4 C12 1.337(2)
N3 C11 1.3799(18)
N3 C12 1.342(2)
N3 C14 1.462(2)
C11 C10 1.374(2)
C11 C8 1.420(2)
C1 C2 1.394(2)
C1 C6 1.394(2)
C1 C7 1.490(2)
C2 C3 1.391(2)
C2 H2A 0.97(2)
C13 H13A 0.92(3)
C13 H13B 0.96(3)
C13 H13C 0.95(3)
C6 C5 1.385(2)
C6 H6 1.00(2)
C3 C4 1.392(2)
C12 H12 0.964(19)
C5 C4 1.389(2)
C5 H5 0.98(2)
C4 H4 0.981(19)
C14 H14A 0.98(3)
C14 H14B 0.93(3)
C14 H14C 0.98(3)

loop_
_geom_hbond_atom_site_label_D
_geom_hbond_atom_site_label_H
_geom_hbond_atom_site_label_A
_geom_hbond_distance_DH
_geom_hbond_distance_HA
_geom_hbond_distance_DA
_geom_hbond_angle_DHA
_geom_hbond_site_symmetry_A
_geom_hbond_publ_flag
C5 H5 O3 0.98(2) 2.85(2) 3.716(2) 147.6(15) 4_566 yes
N1 H1 O4 0.93(2) 1.84(2) 2.7599(16) 173.0(19) 3_866 yes
O3 H3 O5 0.88(3) 1.93(3) 2.8061(17) 169(3) 3_665 yes
O2 H2 N4 0.97(3) 1.75(3) 2.7219(16) 177(3) . yes

loop_
_geom_torsion_atom_site_label_1
_geom_torsion_atom_site_label_2
_geom_torsion_atom_site_label_3
_geom_torsion_atom_site_label_4
_geom_torsion
O3 C3 C4 C5 -179.03(14)
N3 C11 C10 N2 179.60(13)
N3 C11 C10 N4 0.45(16)
N3 C11 C8 O4 0.3(3)
N3 C11 C8 N1 -177.97(14)
C11 N3 C12 N4 -0.32(17)
C10 N2 C9 O5 -178.91(13)
C10 N2 C9 N1 0.02(19)
C10 N4 C12 N3 0.58(17)
C10 C11 C8 O4 176.06(14)
C10 C11 C8 N1 -2.24(19)
C9 N1 C8 O4 -177.78(14)
C9 N1 C8 C11 0.6(2)
C9 N2 C10 N4 177.37(13)
C9 N2 C10 C11 -1.6(2)
C1 C2 C3 O3 179.67(14)
C1 C2 C3 C4 -0.8(2)
C1 C6 C5 C4 -0.7(2)
C8 N1 C9 O5 179.39(14)
C8 N1 C9 N2 0.4(2)
C8 C11 C10 N2 2.9(2)
C8 C11 C10 N4 -176.26(13)
C2 C1 C6 C5 1.3(2)
C2 C1 C7 O2 4.55(19)
C2 C1 C7 O1 -176.46(14)
C2 C3 C4 C5 1.4(2)
C13 N2 C10 N4 -1.2(2)
C13 N2 C10 C11 179.81(14)
C13 N2 C9 O5 -0.3(2)
C13 N2 C9 N1 178.60(13)
C6 C1 C2 C3 -0.6(2)
C6 C1 C7 O2 -174.29(13)
C6 C1 C7 O1 4.7(2)
C6 C5 C4 C3 -0.7(2)
C12 N4 C10 N2 -179.73(14)
C12 N4 C10 C11 -0.62(16)
C12 N3 C11 C10 -0.08(16)
C12 N3 C11 C8 176.18(15)
C7 C1 C2 C3 -179.40(14)
C7 C1 C6 C5 -179.83(13)
C14 N3 C11 C10 175.31(14)
C14 N3 C11 C8 -8.4(3)
C14 N3 C12 N4 -175.61(15)
